data_1553436
loop_
_publ_author_name
'Wang, Lei'
'Zhang, Jianwei'
'Lang, Ming'
'Wang, Jian'

_publ_section_title
;
 Palladium-catalyzed ring contraction reaction of naphthoquinones upon
 reaction with alkynes
;
_journal_issue 5
_journal_name_full 'Organic Chemistry Frontiers'
_journal_page_first 603
_journal_paper_doi 10.1039/C6QO00045B
_journal_volume 3
_journal_year 2016
_chemical_formula_sum 'C37 H26 O2'
_chemical_formula_weight 502.58
_space_group_IT_number 2
_space_group_name_Hall '-P 1'
_space_group_name_H-M_alt 'P -1'
_symmetry_cell_setting triclinic
_symmetry_space_group_name_H-M 'P -1'
_atom_sites_solution_hydrogens geom
_atom_sites_solution_primary direct
_atom_sites_solution_secondary difmap
_audit_creation_method SHELXL-97
_audit_update_record
;
2012-12-16 deposited with the CCDC.
2016-03-07 downloaded from the CCDC.
;
_cell_angle_alpha 93.280(3)
_cell_angle_beta 94.949(3)
_cell_angle_gamma 104.241(3)
_cell_formula_units_Z 2
_cell_length_a 6.5140(9)
_cell_length_b 11.9444(16)
_cell_length_c 17.215(2)
_cell_measurement_reflns_used 979
_cell_measurement_temperature 100(2)
_cell_measurement_theta_max 27.19
_cell_measurement_theta_min 3.28
_cell_volume 1289.2(3)
_computing_cell_refinement 'Bruker SMART'
_computing_data_collection 'Bruker SMART'
_computing_data_reduction 'Bruker SAINT'
_computing_molecular_graphics 'Bruker SHELXTL'
_computing_publication_material 'Bruker SHELXTL'
_computing_structure_refinement 'SHELXL-97 (Sheldrick, 1997)'
_computing_structure_solution 'SHELXS-97 (Sheldrick, 1990)'
_diffrn_ambient_temperature 100(2)
_diffrn_measured_fraction_theta_full 0.999
_diffrn_measured_fraction_theta_max 0.999
_diffrn_measurement_device_type 'CCD area detector'
_diffrn_measurement_method 'phi and omega scans'
_diffrn_radiation_monochromator graphite
_diffrn_radiation_source 'fine-focus sealed tube'
_diffrn_radiation_type MoK\a
_diffrn_radiation_wavelength 0.71073
_diffrn_reflns_av_R_equivalents 0.0309
_diffrn_reflns_av_sigmaI/netI 0.0368
_diffrn_reflns_limit_h_max 8
_diffrn_reflns_limit_h_min -8
_diffrn_reflns_limit_k_max 15
_diffrn_reflns_limit_k_min -15
_diffrn_reflns_limit_l_max 22
_diffrn_reflns_limit_l_min -22
_diffrn_reflns_number 17084
_diffrn_reflns_theta_full 27.50
_diffrn_reflns_theta_max 27.50
_diffrn_reflns_theta_min 2.05
_exptl_absorpt_coefficient_mu 0.079
_exptl_absorpt_correction_T_max 0.9422
_exptl_absorpt_correction_T_min 0.8127
_exptl_absorpt_correction_type multi-scan
_exptl_absorpt_process_details 'Sadabs, (Sheldrick 2008)'
_exptl_crystal_colour Colourless
_exptl_crystal_density_diffrn 1.295
_exptl_crystal_density_meas ?
_exptl_crystal_density_method 'not measured'
_exptl_crystal_description Block
_exptl_crystal_F_000 528
_exptl_crystal_size_max 0.70
_exptl_crystal_size_mid 0.24
_exptl_crystal_size_min 0.16
_refine_diff_density_max 0.381
_refine_diff_density_min -0.224
_refine_diff_density_rms 0.051
_refine_ls_extinction_method none
_refine_ls_goodness_of_fit_ref 1.045
_refine_ls_hydrogen_treatment constr
_refine_ls_matrix_type full
_refine_ls_number_parameters 353
_refine_ls_number_reflns 5932
_refine_ls_number_restraints 0
_refine_ls_restrained_S_all 1.045
_refine_ls_R_factor_all 0.0549
_refine_ls_R_factor_gt 0.0450
_refine_ls_shift/su_max 0.000
_refine_ls_shift/su_mean 0.000
_refine_ls_structure_factor_coef Fsqd
_refine_ls_weighting_details 'calc w=1/[\s^2^(Fo^2^)+(0.0618P)^2^+0.3242P] where P=(Fo^2^+2Fc^2^)/3'
_refine_ls_weighting_scheme calc
_refine_ls_wR_factor_gt 0.1126
_refine_ls_wR_factor_ref 0.1179
_reflns_number_gt 4921
_reflns_number_total 5932
_reflns_threshold_expression >2sigma(I)
_cod_data_source_file c6qo00045b2.cif
_cod_data_source_block c649
_cod_depositor_comments
;
The following automatic conversions were performed:

data item '_exptl_absorpt_correction_type' value 'Multi-scan' was
changed to 'multi-scan' in accordance with the
/home/saulius/struct/COD-crude-data/automatic-downloads/DataCite-retrospective/RSC/depositions/lib/dictionaries/cif_core.dic
dictionary named 'cif_core.dic' version 2.4.2 last updated on
2011-04-26.

data item '_symmetry_cell_setting' value 'Triclinic' was changed to
'triclinic' in accordance with the
/home/saulius/struct/COD-crude-data/automatic-downloads/DataCite-retrospective/RSC/depositions/lib/dictionaries/cif_core.dic
dictionary named 'cif_core.dic' version 2.4.2 last updated on
2011-04-26.

data item '_exptl_crystal_density_meas' value 'Not Measured' was
changed to '?' -- the value is perceived as not measured.

Automatic conversion script
Id: cif_fix_values 6909 2019-04-08 15:41:33Z antanas 
;
_cod_original_sg_symbol_H-M P-1
_cod_database_code 1553436

loop_
_symmetry_equiv_pos_as_xyz
'x, y, z'
'-x, -y, -z'

loop_
_atom_site_label
_atom_site_type_symbol
_atom_site_fract_x
_atom_site_fract_y
_atom_site_fract_z
_atom_site_U_iso_or_equiv
_atom_site_adp_type
_atom_site_occupancy
_atom_site_symmetry_multiplicity
_atom_site_calc_flag
_atom_site_refinement_flags
O1 O 0.39008(14) 0.16693(8) 0.17437(5) 0.0175(2) Uani 1 1 d .
H1 H 0.2759 0.1404 0.1453 0.026 Uiso 1 1 calc R
O2 O 0.99517(13) 0.07678(7) 0.09390(5) 0.01594(19) Uani 1 1 d .
C1 C 0.55203(19) 0.20599(10) 0.05430(7) 0.0130(2) Uani 1 1 d .
C2 C 0.4061(2) 0.21502(11) -0.00760(7) 0.0157(3) Uani 1 1 d .
H2 H 0.3011 0.2560 0.0010 0.019 Uiso 1 1 calc R
C3 C 0.4127(2) 0.16460(11) -0.08174(7) 0.0169(3) Uani 1 1 d .
H3 H 0.3105 0.1696 -0.1233 0.020 Uiso 1 1 calc R
C4 C 0.5689(2) 0.10681(11) -0.09518(7) 0.0162(3) Uani 1 1 d .
H4 H 0.5735 0.0729 -0.1461 0.019 Uiso 1 1 calc R
C5 C 0.7174(2) 0.09850(10) -0.03493(7) 0.0148(2) Uani 1 1 d .
H5 H 0.8253 0.0600 -0.0445 0.018 Uiso 1 1 calc R
C6 C 0.70823(18) 0.14697(10) 0.04008(7) 0.0126(2) Uani 1 1 d .
C7 C 0.86043(18) 0.13099(10) 0.10516(7) 0.0124(2) Uani 1 1 d .
C8 C 0.83894(18) 0.18291(10) 0.18192(7) 0.0122(2) Uani 1 1 d .
C9 C 0.74810(19) 0.28836(10) 0.18754(7) 0.0131(2) Uani 1 1 d .
C10 C 0.52942(19) 0.25191(10) 0.13618(7) 0.0132(2) Uani 1 1 d .
H10 H 0.4695 0.3211 0.1326 0.016 Uiso 1 1 calc R
C11 C 0.72011(19) 0.29961(11) 0.27451(7) 0.0144(2) Uani 1 1 d .
C12 C 0.77150(19) 0.21015(11) 0.30934(7) 0.0145(2) Uani 1 1 d .
C13 C 0.84071(18) 0.13520(10) 0.25131(7) 0.0135(2) Uani 1 1 d .
C14 C 0.88347(19) 0.39711(10) 0.15682(7) 0.0143(2) Uani 1 1 d .
C15 C 1.0749(2) 0.39721(11) 0.12639(8) 0.0178(3) Uani 1 1 d .
H15 H 1.1265 0.3295 0.1273 0.021 Uiso 1 1 calc R
C16 C 1.1919(2) 0.49422(12) 0.09477(8) 0.0233(3) Uani 1 1 d .
H16 H 1.3218 0.4922 0.0743 0.028 Uiso 1 1 calc R
C17 C 1.1195(2) 0.59358(12) 0.09308(8) 0.0237(3) Uani 1 1 d .
H17 H 1.1984 0.6599 0.0711 0.028 Uiso 1 1 calc R
C18 C 0.9309(2) 0.59560(12) 0.12379(8) 0.0225(3) Uani 1 1 d .
H18 H 0.8813 0.6640 0.1232 0.027 Uiso 1 1 calc R
C19 C 0.8135(2) 0.49891(11) 0.15542(8) 0.0191(3) Uani 1 1 d .
H19 H 0.6844 0.5018 0.1763 0.023 Uiso 1 1 calc R
C20 C 0.6448(2) 0.39267(11) 0.31463(7) 0.0181(3) Uani 1 1 d .
C21 C 0.4433(2) 0.40847(13) 0.29335(8) 0.0261(3) Uani 1 1 d .
H21 H 0.3556 0.3616 0.2507 0.031 Uiso 1 1 calc R
C22 C 0.3689(3) 0.49184(15) 0.33373(10) 0.0353(4) Uani 1 1 d .
H22 H 0.2318 0.5022 0.3181 0.042 Uiso 1 1 calc R
C23 C 0.4924(3) 0.55950(13) 0.39632(10) 0.0376(4) Uani 1 1 d .
H23 H 0.4402 0.6157 0.4244 0.045 Uiso 1 1 calc R
C24 C 0.6933(3) 0.54516(13) 0.41818(9) 0.0346(4) Uani 1 1 d .
H24 H 0.7793 0.5921 0.4612 0.041 Uiso 1 1 calc R
C25 C 0.7705(2) 0.46241(12) 0.37763(8) 0.0245(3) Uani 1 1 d .
H25 H 0.9089 0.4535 0.3929 0.029 Uiso 1 1 calc R
C26 C 0.7510(2) 0.18492(11) 0.39196(7) 0.0156(3) Uani 1 1 d .
C27 C 0.5614(2) 0.18395(12) 0.42416(8) 0.0192(3) Uani 1 1 d .
H27 H 0.4465 0.2007 0.3931 0.023 Uiso 1 1 calc R
C28 C 0.5389(2) 0.15883(12) 0.50106(8) 0.0222(3) Uani 1 1 d .
H28 H 0.4089 0.1581 0.5224 0.027 Uiso 1 1 calc R
C29 C 0.7059(2) 0.13485(12) 0.54670(8) 0.0240(3) Uani 1 1 d .
H29 H 0.6910 0.1184 0.5996 0.029 Uiso 1 1 calc R
C30 C 0.8944(2) 0.13480(13) 0.51547(8) 0.0252(3) Uani 1 1 d .
H30 H 1.0089 0.1183 0.5469 0.030 Uiso 1 1 calc R
C31 C 0.9169(2) 0.15873(12) 0.43827(8) 0.0211(3) Uani 1 1 d .
H31 H 1.0459 0.1573 0.4168 0.025 Uiso 1 1 calc R
C32 C 0.85776(19) 0.01619(11) 0.26575(7) 0.0142(2) Uani 1 1 d .
C33 C 1.0341(2) -0.02558(11) 0.25176(7) 0.0171(3) Uani 1 1 d .
H33 H 1.1575 0.0249 0.2359 0.021 Uiso 1 1 calc R
C34 C 1.0298(2) -0.14114(12) 0.26107(8) 0.0201(3) Uani 1 1 d .
H34 H 1.1500 -0.1693 0.2509 0.024 Uiso 1 1 calc R
C35 C 0.8519(2) -0.21552(11) 0.28500(7) 0.0206(3) Uani 1 1 d .
H35 H 0.8495 -0.2944 0.2908 0.025 Uiso 1 1 calc R
C36 C 0.6769(2) -0.17404(11) 0.30043(7) 0.0200(3) Uani 1 1 d .
H36 H 0.5547 -0.2245 0.3171 0.024 Uiso 1 1 calc R
C37 C 0.6805(2) -0.05892(11) 0.29152(7) 0.0164(3) Uani 1 1 d .
H37 H 0.5613 -0.0307 0.3030 0.020 Uiso 1 1 calc R

loop_
_atom_site_aniso_label
_atom_site_aniso_U_11
_atom_site_aniso_U_22
_atom_site_aniso_U_33
_atom_site_aniso_U_23
_atom_site_aniso_U_13
_atom_site_aniso_U_12
O1 0.0133(4) 0.0218(5) 0.0160(4) 0.0036(4) 0.0028(3) 0.0008(4)
O2 0.0152(4) 0.0182(5) 0.0162(4) 0.0002(3) 0.0018(3) 0.0077(4)
C1 0.0130(6) 0.0117(5) 0.0139(6) 0.0019(4) 0.0033(4) 0.0014(4)
C2 0.0138(6) 0.0166(6) 0.0177(6) 0.0032(5) 0.0026(5) 0.0047(5)
C3 0.0174(6) 0.0174(6) 0.0149(6) 0.0035(5) -0.0014(5) 0.0031(5)
C4 0.0213(6) 0.0144(6) 0.0122(6) 0.0004(4) 0.0026(5) 0.0029(5)
C5 0.0166(6) 0.0123(6) 0.0159(6) 0.0013(5) 0.0035(5) 0.0038(5)
C6 0.0123(6) 0.0112(5) 0.0141(6) 0.0023(4) 0.0022(4) 0.0018(4)
C7 0.0117(5) 0.0110(5) 0.0141(6) 0.0024(4) 0.0029(4) 0.0011(4)
C8 0.0090(5) 0.0128(6) 0.0148(6) 0.0012(4) 0.0019(4) 0.0022(4)
C9 0.0134(6) 0.0135(6) 0.0129(6) -0.0003(4) 0.0017(4) 0.0045(5)
C10 0.0119(6) 0.0151(6) 0.0137(6) 0.0016(4) 0.0026(4) 0.0051(5)
C11 0.0128(6) 0.0165(6) 0.0133(6) 0.0000(5) 0.0020(4) 0.0025(5)
C12 0.0122(6) 0.0165(6) 0.0142(6) -0.0002(5) 0.0020(4) 0.0028(5)
C13 0.0099(5) 0.0156(6) 0.0145(6) 0.0002(5) 0.0008(4) 0.0027(4)
C14 0.0161(6) 0.0140(6) 0.0119(6) 0.0003(4) -0.0002(4) 0.0029(5)
C15 0.0163(6) 0.0158(6) 0.0217(6) 0.0023(5) 0.0019(5) 0.0047(5)
C16 0.0176(6) 0.0226(7) 0.0293(7) 0.0054(6) 0.0057(5) 0.0025(5)
C17 0.0265(7) 0.0170(7) 0.0249(7) 0.0054(5) 0.0030(6) -0.0008(5)
C18 0.0312(8) 0.0138(6) 0.0231(7) 0.0026(5) 0.0017(6) 0.0074(5)
C19 0.0208(6) 0.0190(7) 0.0193(6) 0.0006(5) 0.0045(5) 0.0074(5)
C20 0.0273(7) 0.0150(6) 0.0142(6) 0.0034(5) 0.0087(5) 0.0069(5)
C21 0.0334(8) 0.0301(8) 0.0216(7) 0.0039(6) 0.0095(6) 0.0182(6)
C22 0.0475(10) 0.0380(9) 0.0337(9) 0.0112(7) 0.0214(7) 0.0283(8)
C23 0.0667(12) 0.0225(8) 0.0344(9) 0.0072(7) 0.0302(8) 0.0218(8)
C24 0.0597(11) 0.0184(7) 0.0235(7) -0.0028(6) 0.0169(7) 0.0028(7)
C25 0.0341(8) 0.0187(7) 0.0199(7) 0.0011(5) 0.0087(6) 0.0032(6)
C26 0.0190(6) 0.0144(6) 0.0133(6) -0.0002(5) 0.0024(5) 0.0042(5)
C27 0.0199(6) 0.0212(7) 0.0172(6) 0.0018(5) 0.0023(5) 0.0063(5)
C28 0.0236(7) 0.0247(7) 0.0192(7) 0.0016(5) 0.0091(5) 0.0059(6)
C29 0.0325(8) 0.0271(7) 0.0127(6) 0.0034(5) 0.0048(5) 0.0066(6)
C30 0.0271(7) 0.0330(8) 0.0172(7) 0.0036(6) -0.0012(5) 0.0114(6)
C31 0.0197(6) 0.0282(7) 0.0167(6) 0.0013(5) 0.0028(5) 0.0086(6)
C32 0.0176(6) 0.0157(6) 0.0094(5) 0.0016(4) 0.0003(4) 0.0048(5)
C33 0.0187(6) 0.0195(6) 0.0142(6) 0.0044(5) 0.0026(5) 0.0056(5)
C34 0.0246(7) 0.0228(7) 0.0163(6) 0.0033(5) 0.0019(5) 0.0123(6)
C35 0.0324(8) 0.0154(6) 0.0157(6) 0.0035(5) 0.0022(5) 0.0089(5)
C36 0.0244(7) 0.0187(6) 0.0156(6) 0.0032(5) 0.0043(5) 0.0018(5)
C37 0.0178(6) 0.0201(6) 0.0122(6) 0.0010(5) 0.0025(5) 0.0060(5)

loop_
_atom_type_symbol
_atom_type_description
_atom_type_scat_dispersion_real
_atom_type_scat_dispersion_imag
_atom_type_scat_source
C C 0.0033 0.0016 'International Tables Vol C Tables 4.2.6.8 and 6.1.1.4'
H H 0.0000 0.0000 'International Tables Vol C Tables 4.2.6.8 and 6.1.1.4'
O O 0.0106 0.0060 'International Tables Vol C Tables 4.2.6.8 and 6.1.1.4'

loop_
_geom_angle_atom_site_label_1
_geom_angle_atom_site_label_2
_geom_angle_atom_site_label_3
_geom_angle
C2 C1 C6 118.83(11)
C2 C1 C10 119.65(11)
C6 C1 C10 121.37(11)
C3 C2 C1 120.53(11)
C2 C3 C4 120.08(11)
C5 C4 C3 120.33(11)
C4 C5 C6 119.69(11)
C5 C6 C1 120.50(11)
C5 C6 C7 119.03(11)
C1 C6 C7 120.42(11)
O2 C7 C8 123.10(11)
O2 C7 C6 121.16(11)
C8 C7 C6 115.75(10)
C13 C8 C7 127.99(11)
C13 C8 C9 110.43(10)
C7 C8 C9 119.60(10)
C8 C9 C11 101.63(9)
C8 C9 C14 114.81(10)
C11 C9 C14 114.78(10)
C8 C9 C10 105.16(9)
C11 C9 C10 111.72(10)
C14 C9 C10 108.30(10)
O1 C10 C1 110.97(10)
O1 C10 C9 107.81(9)
C1 C10 C9 111.70(10)
C12 C11 C20 125.02(11)
C12 C11 C9 109.45(11)
C20 C11 C9 125.52(11)
C11 C12 C13 109.80(11)
C11 C12 C26 126.21(11)
C13 C12 C26 123.90(11)
C8 C13 C12 108.37(11)
C8 C13 C32 127.42(11)
C12 C13 C32 122.80(11)
C15 C14 C19 117.76(12)
C15 C14 C9 121.55(11)
C19 C14 C9 120.64(11)
C16 C15 C14 121.42(12)
C17 C16 C15 120.11(13)
C16 C17 C18 119.33(13)
C17 C18 C19 120.77(13)
C18 C19 C14 120.61(12)
C21 C20 C25 118.57(13)
C21 C20 C11 120.96(12)
C25 C20 C11 120.38(12)
C22 C21 C20 120.81(15)
C23 C22 C21 120.41(16)
C22 C23 C24 119.55(14)
C23 C24 C25 120.55(15)
C24 C25 C20 120.09(15)
C27 C26 C31 118.81(12)
C27 C26 C12 120.02(11)
C31 C26 C12 121.15(11)
C28 C27 C26 120.62(12)
C29 C28 C27 119.98(13)
C30 C29 C28 120.08(12)
C29 C30 C31 120.17(13)
C30 C31 C26 120.33(13)
C33 C32 C37 118.86(11)
C33 C32 C13 123.98(11)
C37 C32 C13 117.10(11)
C34 C33 C32 120.10(12)
C35 C34 C33 120.63(12)
C34 C35 C36 119.62(12)
C37 C36 C35 120.03(12)
C36 C37 C32 120.73(12)

loop_
_geom_bond_atom_site_label_1
_geom_bond_atom_site_label_2
_geom_bond_distance
O1 C10 1.4187(14)
O2 C7 1.2336(14)
C1 C2 1.3927(17)
C1 C6 1.4031(17)
C1 C10 1.5154(16)
C2 C3 1.3886(18)
C3 C4 1.3901(18)
C4 C5 1.3811(17)
C5 C6 1.3968(17)
C6 C7 1.4834(16)
C7 C8 1.4599(16)
C8 C13 1.3529(17)
C8 C9 1.5194(16)
C9 C11 1.5262(16)
C9 C14 1.5298(17)
C9 C10 1.5601(16)
C11 C12 1.3521(17)
C11 C20 1.4805(17)
C12 C13 1.4754(17)
C12 C26 1.4811(17)
C13 C32 1.4860(17)
C14 C15 1.3933(18)
C14 C19 1.4003(17)
C15 C16 1.3888(19)
C16 C17 1.381(2)
C17 C18 1.384(2)
C18 C19 1.3872(19)
C20 C21 1.393(2)
C20 C25 1.396(2)
C21 C22 1.388(2)
C22 C23 1.376(3)
C23 C24 1.385(3)
C24 C25 1.394(2)
C26 C27 1.3947(18)
C26 C31 1.3958(18)
C27 C28 1.3861(18)
C28 C29 1.383(2)
C29 C30 1.383(2)
C30 C31 1.3878(19)
C32 C33 1.3939(18)
C32 C37 1.3997(18)
C33 C34 1.3924(18)
C34 C35 1.3857(19)
C35 C36 1.3893(19)
C36 C37 1.3870(18)

loop_
_geom_hbond_atom_site_label_D
_geom_hbond_atom_site_label_H
_geom_hbond_atom_site_label_A
_geom_hbond_distance_DH
_geom_hbond_distance_HA
_geom_hbond_distance_DA
_geom_hbond_angle_DHA
_geom_hbond_site_symmetry_A
O1 H1 O2 0.84 1.91 2.7473(13) 171.1 1_455
